data_4515626
loop_
_publ_author_name
'Yu, Fei-Le'
'Bai, Da-Chang'
'Liu, Xiu-Yan'
'Jiang, Yang-Jie'
'Ding, Chang-Hua'
'Hou, Xue-Long'

_publ_section_title
;
 Pd-Catalyzed Allylic Alkylation of gem-Alkyl,Aryl-Disubstituted Allyl
 Reagents with Ketones: Diastereoselective Construction of Vicinal
 Tertiary and Quaternary Carbon Centers
;
_journal_issue 4
_journal_name_full 'ACS Catalysis'
_journal_page_first 3317
_journal_paper_doi 10.1021/acscatal.7b04313
_journal_volume 8
_journal_year 2018
_chemical_formula_moiety 'C16 H20 O'
_chemical_formula_sum 'C16 H20 O'
_chemical_formula_weight 228.32
_space_group_crystal_system monoclinic
_space_group_IT_number 14
_space_group_name_Hall '-P 2ybc'
_space_group_name_H-M_alt 'P 1 21/c 1'
_atom_sites_solution_hydrogens geom
_atom_sites_solution_primary dual
_audit_creation_date 2015-01-22
_audit_creation_method
;
Olex2 1.2
(compiled 2014.07.22 svn.r2960 for OlexSys, GUI svn.r4862)
;
_cell_angle_alpha 90
_cell_angle_beta 99.6888(18)
_cell_angle_gamma 90
_cell_formula_units_Z 4
_cell_length_a 8.6633(9)
_cell_length_b 8.4114(9)
_cell_length_c 17.9313(19)
_cell_measurement_reflns_used 1933
_cell_measurement_temperature 130
_cell_measurement_theta_max 29.531
_cell_measurement_theta_min 2.304
_cell_volume 1288.0(2)
_computing_cell_refinement 'SAINT v7.68A (Bruker, 2009)'
_computing_data_reduction 'SAINT v7.68A (Bruker, 2009)'
_computing_molecular_graphics 'Olex2 (Dolomanov et al., 2009)'
_computing_publication_material 'Olex2 (Dolomanov et al., 2009)'
_computing_structure_refinement 'XL (Sheldrick, 2008)'
_computing_structure_solution 'ShelXD (Sheldrick, 2008)'
_diffrn_ambient_temperature 130
_diffrn_measured_fraction_theta_full 1.000
_diffrn_measured_fraction_theta_max 0.995
_diffrn_radiation_type MoK\a
_diffrn_radiation_wavelength 0.71073
_diffrn_reflns_av_R_equivalents 0.0416
_diffrn_reflns_av_unetI/netI 0.0464
_diffrn_reflns_Laue_measured_fraction_full 1.000
_diffrn_reflns_Laue_measured_fraction_max 0.995
_diffrn_reflns_limit_h_max 11
_diffrn_reflns_limit_h_min -12
_diffrn_reflns_limit_k_max 12
_diffrn_reflns_limit_k_min -8
_diffrn_reflns_limit_l_max 25
_diffrn_reflns_limit_l_min -24
_diffrn_reflns_number 12660
_diffrn_reflns_point_group_measured_fraction_full 1.000
_diffrn_reflns_point_group_measured_fraction_max 0.995
_diffrn_reflns_theta_full 26.000
_diffrn_reflns_theta_max 30.567
_diffrn_reflns_theta_min 2.304
_exptl_absorpt_coefficient_mu 0.071
_exptl_absorpt_correction_T_max 0.7461
_exptl_absorpt_correction_T_min 0.6908
_exptl_absorpt_correction_type multi-scan
_exptl_absorpt_process_details
;
SADABS-2008/1 (Bruker,2008) was used for absorption correction.
wR2(int) was 0.0516 before and 0.0444 after correction.
The Ratio of minimum to maximum transmission is 0.9259.
The \l/2 correction factor is 0.0015.
;
_exptl_crystal_density_diffrn 1.177
_exptl_crystal_description block
_exptl_crystal_F_000 496
_exptl_crystal_size_max 0.12
_exptl_crystal_size_mid 0.1
_exptl_crystal_size_min 0.06
_refine_diff_density_max 0.287
_refine_diff_density_min -0.212
_refine_diff_density_rms 0.048
_refine_ls_extinction_method none
_refine_ls_goodness_of_fit_ref 0.929
_refine_ls_hydrogen_treatment constr
_refine_ls_matrix_type full
_refine_ls_number_parameters 155
_refine_ls_number_reflns 3936
_refine_ls_number_restraints 0
_refine_ls_restrained_S_all 0.929
_refine_ls_R_factor_all 0.0781
_refine_ls_R_factor_gt 0.0477
_refine_ls_shift/su_max 0.000
_refine_ls_shift/su_mean 0.000
_refine_ls_structure_factor_coef Fsqd
_refine_ls_weighting_details 'w=1/[\s^2^(Fo^2^)+(0.1000P)^2^] where P=(Fo^2^+2Fc^2^)/3'
_refine_ls_weighting_scheme calc
_refine_ls_wR_factor_gt 0.1302
_refine_ls_wR_factor_ref 0.1539
_reflns_Friedel_coverage 0.000
_reflns_number_gt 2731
_reflns_number_total 3936
_reflns_threshold_expression 'I > 2\s(I)'
_cod_data_source_file cs7b04313_si_001.cif
_cod_data_source_block mo_dm15076_0m
_cod_database_code 4515626
_shelxl_version_number 2014-3
_shelx_space_group_comment
;
The symmetry employed for this shelxl refinement is uniquely defined
by the following loop, which should always be used as a source of
symmetry information in preference to the above space-group names.
They are only intended as comments.
;
_shelx_estimated_absorpt_t_max 0.996
_shelx_estimated_absorpt_t_min 0.992
_olex2_refinement_description
;
1. Fixed Uiso
 At 1.2 times of:
  All C(H) groups, All C(H,H) groups
 At 1.5 times of:
  All C(H,H,H) groups
2.a Ternary CH refined with riding coordinates:
 C6(H6)
2.b Secondary CH2 refined with riding coordinates:
 C2(H2A,H2B), C3(H3A,H3B), C4(H4A,H4B), C5(H5A,H5B)
2.c Aromatic/amide H refined with riding coordinates:
 C9(H9), C12(H12), C13(H13), C14(H14), C15(H15), C16(H16)
2.d X=CH2 refined with riding coordinates:
 C10(H10A,H10B)
2.e Idealised Me refined as rotating group:
 C8(H8A,H8B,H8C)
;
_olex2_submission_special_instructions 'No special instructions were received'

loop_
_space_group_symop_operation_xyz
'x, y, z'
'-x, y+1/2, -z+1/2'
'-x, -y, -z'
'x, -y-1/2, z-1/2'

loop_
_atom_site_label
_atom_site_type_symbol
_atom_site_fract_x
_atom_site_fract_y
_atom_site_fract_z
_atom_site_U_iso_or_equiv
_atom_site_adp_type
_atom_site_occupancy
_atom_site_site_symmetry_order
_atom_site_calc_flag
_atom_site_refinement_flags_posn
O1 O 0.31833(13) 0.85557(12) 0.00281(5) 0.0324(3) Uani 1 1 d .
C1 C 0.31178(15) 0.95990(16) 0.04887(7) 0.0226(3) Uani 1 1 d .
C2 C 0.30932(18) 1.13338(16) 0.02736(8) 0.0290(3) Uani 1 1 d .
H2A H 0.3140 1.1438 -0.0272 0.035 Uiso 1 1 calc R
H2B H 0.4019 1.1876 0.0562 0.035 Uiso 1 1 calc R
C3 C 0.15934(16) 1.21168(16) 0.04446(7) 0.0257(3) Uani 1 1 d .
H3A H 0.1617 1.3269 0.0335 0.031 Uiso 1 1 calc R
H3B H 0.0674 1.1651 0.0115 0.031 Uiso 1 1 calc R
C4 C 0.14412(16) 1.18711(15) 0.12674(8) 0.0252(3) Uani 1 1 d .
H4A H 0.0448 1.2349 0.1363 0.030 Uiso 1 1 calc R
H4B H 0.2316 1.2414 0.1596 0.030 Uiso 1 1 calc R
C5 C 0.14639(15) 1.01028(15) 0.14635(7) 0.0233(3) Uani 1 1 d .
H5A H 0.0547 0.9576 0.1159 0.028 Uiso 1 1 calc R
H5B H 0.1380 0.9976 0.2004 0.028 Uiso 1 1 calc R
C6 C 0.29779(14) 0.92894(14) 0.13108(7) 0.0187(2) Uani 1 1 d .
H6 H 0.3866 0.9870 0.1624 0.022 Uiso 1 1 calc R
C7 C 0.31398(14) 0.75150(14) 0.15645(7) 0.0189(2) Uani 1 1 d .
C8 C 0.17724(15) 0.65271(15) 0.11529(8) 0.0253(3) Uani 1 1 d .
H8A H 0.1786 0.6548 0.0608 0.038 Uiso 1 1 calc GR
H8B H 0.0783 0.6974 0.1253 0.038 Uiso 1 1 calc GR
H8C H 0.1874 0.5427 0.1335 0.038 Uiso 1 1 calc GR
C9 C 0.31658(15) 0.74754(16) 0.24165(7) 0.0243(3) Uani 1 1 d .
H9 H 0.3880 0.8180 0.2711 0.029 Uiso 1 1 calc R
C10 C 0.23120(18) 0.65765(18) 0.27932(9) 0.0343(3) Uani 1 1 d .
H10A H 0.1577 0.5849 0.2529 0.041 Uiso 1 1 calc R
H10B H 0.2432 0.6657 0.3328 0.041 Uiso 1 1 calc R
C11 C 0.47358(13) 0.68609(14) 0.14412(6) 0.0181(2) Uani 1 1 d .
C12 C 0.48696(14) 0.54932(15) 0.10209(7) 0.0214(3) Uani 1 1 d .
H12 H 0.3947 0.4961 0.0787 0.026 Uiso 1 1 calc R
C13 C 0.63222(15) 0.48870(16) 0.09360(7) 0.0242(3) Uani 1 1 d .
H13 H 0.6383 0.3953 0.0645 0.029 Uiso 1 1 calc R
C14 C 0.76748(15) 0.56386(16) 0.12739(7) 0.0250(3) Uani 1 1 d .
H14 H 0.8669 0.5221 0.1220 0.030 Uiso 1 1 calc R
C15 C 0.75716(15) 0.70108(16) 0.16930(7) 0.0248(3) Uani 1 1 d .
H15 H 0.8499 0.7538 0.1925 0.030 Uiso 1 1 calc R
C16 C 0.61205(14) 0.76126(15) 0.17737(7) 0.0217(3) Uani 1 1 d .
H16 H 0.6065 0.8554 0.2061 0.026 Uiso 1 1 calc R

loop_
_atom_site_aniso_label
_atom_site_aniso_U_11
_atom_site_aniso_U_22
_atom_site_aniso_U_33
_atom_site_aniso_U_23
_atom_site_aniso_U_13
_atom_site_aniso_U_12
O1 0.0469(6) 0.0271(5) 0.0248(5) -0.0039(4) 0.0103(4) 0.0070(4)
C1 0.0234(6) 0.0227(6) 0.0221(6) -0.0002(5) 0.0054(5) 0.0025(5)
C2 0.0390(8) 0.0225(6) 0.0283(7) 0.0042(5) 0.0135(6) 0.0040(6)
C3 0.0311(7) 0.0180(6) 0.0267(6) 0.0001(5) 0.0008(5) 0.0024(5)
C4 0.0297(7) 0.0192(6) 0.0279(6) -0.0006(5) 0.0079(5) 0.0046(5)
C5 0.0248(6) 0.0203(6) 0.0264(6) -0.0003(5) 0.0089(5) 0.0033(5)
C6 0.0203(6) 0.0166(5) 0.0192(5) -0.0016(4) 0.0038(4) -0.0006(4)
C7 0.0188(5) 0.0159(5) 0.0226(5) -0.0013(4) 0.0051(4) 0.0002(4)
C8 0.0207(6) 0.0177(6) 0.0376(7) -0.0025(5) 0.0050(5) -0.0015(5)
C9 0.0272(6) 0.0221(6) 0.0253(6) 0.0012(5) 0.0093(5) 0.0051(5)
C10 0.0412(8) 0.0297(7) 0.0362(8) 0.0071(6) 0.0186(6) 0.0054(6)
C11 0.0202(6) 0.0171(6) 0.0173(5) 0.0009(4) 0.0040(4) 0.0001(4)
C12 0.0222(6) 0.0189(6) 0.0231(6) -0.0020(5) 0.0034(5) -0.0009(5)
C13 0.0265(6) 0.0214(6) 0.0257(6) -0.0009(5) 0.0075(5) 0.0032(5)
C14 0.0212(6) 0.0272(6) 0.0280(6) 0.0046(5) 0.0084(5) 0.0044(5)
C15 0.0207(6) 0.0268(6) 0.0264(6) 0.0012(5) 0.0025(5) -0.0022(5)
C16 0.0221(6) 0.0217(6) 0.0212(6) -0.0025(5) 0.0031(5) -0.0009(5)

loop_
_atom_type_symbol
_atom_type_description
_atom_type_scat_dispersion_real
_atom_type_scat_dispersion_imag
_atom_type_scat_source
C C 0.0033 0.0016 'International Tables Vol C Tables 4.2.6.8 and 6.1.1.4'
H H 0.0000 0.0000 'International Tables Vol C Tables 4.2.6.8 and 6.1.1.4'
O O 0.0106 0.0060 'International Tables Vol C Tables 4.2.6.8 and 6.1.1.4'

loop_
_geom_angle_atom_site_label_1
_geom_angle_atom_site_label_2
_geom_angle_atom_site_label_3
_geom_angle
O1 C1 C2 121.73(12)
O1 C1 C6 123.80(12)
C2 C1 C6 114.41(11)
C1 C2 H2A 109.7
C1 C2 H2B 109.7
C1 C2 C3 109.90(11)
H2A C2 H2B 108.2
C3 C2 H2A 109.7
C3 C2 H2B 109.7
C2 C3 H3A 109.5
C2 C3 H3B 109.5
H3A C3 H3B 108.1
C4 C3 C2 110.56(11)
C4 C3 H3A 109.5
C4 C3 H3B 109.5
C3 C4 H4A 109.5
C3 C4 H4B 109.5
C3 C4 C5 110.88(11)
H4A C4 H4B 108.1
C5 C4 H4A 109.5
C5 C4 H4B 109.5
C4 C5 H5A 109.3
C4 C5 H5B 109.3
C4 C5 C6 111.66(10)
H5A C5 H5B 108.0
C6 C5 H5A 109.3
C6 C5 H5B 109.3
C1 C6 C5 107.73(10)
C1 C6 H6 106.3
C1 C6 C7 115.36(10)
C5 C6 H6 106.3
C5 C6 C7 114.18(10)
C7 C6 H6 106.3
C8 C7 C6 110.76(10)
C8 C7 C11 112.20(10)
C9 C7 C6 107.38(9)
C9 C7 C8 110.54(10)
C9 C7 C11 105.91(9)
C11 C7 C6 109.83(9)
C7 C8 H8A 109.5
C7 C8 H8B 109.5
C7 C8 H8C 109.5
H8A C8 H8B 109.5
H8A C8 H8C 109.5
H8B C8 H8C 109.5
C7 C9 H9 116.2
C10 C9 C7 127.60(13)
C10 C9 H9 116.2
C9 C10 H10A 120.0
C9 C10 H10B 120.0
H10A C10 H10B 120.0
C12 C11 C7 122.18(11)
C12 C11 C16 117.49(11)
C16 C11 C7 120.31(10)
C11 C12 H12 119.3
C13 C12 C11 121.50(12)
C13 C12 H12 119.3
C12 C13 H13 119.9
C14 C13 C12 120.12(12)
C14 C13 H13 119.9
C13 C14 H14 120.3
C13 C14 C15 119.45(12)
C15 C14 H14 120.3
C14 C15 H15 119.9
C16 C15 C14 120.18(12)
C16 C15 H15 119.9
C11 C16 H16 119.4
C15 C16 C11 121.26(12)
C15 C16 H16 119.4

loop_
_geom_bond_atom_site_label_1
_geom_bond_atom_site_label_2
_geom_bond_distance
O1 C1 1.2130(16)
C1 C2 1.5086(18)
C1 C6 1.5217(17)
C2 H2A 0.9900
C2 H2B 0.9900
C2 C3 1.5330(19)
C3 H3A 0.9900
C3 H3B 0.9900
C3 C4 1.5175(19)
C4 H4A 0.9900
C4 H4B 0.9900
C4 C5 1.5278(18)
C5 H5A 0.9900
C5 H5B 0.9900
C5 C6 1.5441(17)
C6 H6 1.0000
C6 C7 1.5598(16)
C7 C8 1.5311(17)
C7 C9 1.5246(17)
C7 C11 1.5383(16)
C8 H8A 0.9800
C8 H8B 0.9800
C8 H8C 0.9800
C9 H9 0.9500
C9 C10 1.3202(19)
C10 H10A 0.9500
C10 H10B 0.9500
C11 C12 1.3908(17)
C11 C16 1.3977(16)
C12 H12 0.9500
C12 C13 1.3897(17)
C13 H13 0.9500
C13 C14 1.3789(19)
C14 H14 0.9500
C14 C15 1.3883(19)
C15 H15 0.9500
C15 C16 1.3851(18)
C16 H16 0.9500

loop_
_geom_torsion_atom_site_label_1
_geom_torsion_atom_site_label_2
_geom_torsion_atom_site_label_3
_geom_torsion_atom_site_label_4
_geom_torsion
O1 C1 C2 C3 120.54(14)
O1 C1 C6 C5 -121.24(13)
O1 C1 C6 C7 7.63(18)
C1 C2 C3 C4 55.39(15)
C1 C6 C7 C8 -65.93(13)
C1 C6 C7 C9 173.28(10)
C1 C6 C7 C11 58.56(13)
C2 C1 C6 C5 56.01(14)
C2 C1 C6 C7 -175.12(11)
C2 C3 C4 C5 -57.04(15)
C3 C4 C5 C6 58.08(15)
C4 C5 C6 C1 -55.47(13)
C4 C5 C6 C7 175.00(10)
C5 C6 C7 C8 59.68(13)
C5 C6 C7 C9 -61.11(13)
C5 C6 C7 C11 -175.83(10)
C6 C1 C2 C3 -56.77(15)
C6 C7 C9 C10 129.83(14)
C6 C7 C11 C12 -125.68(12)
C6 C7 C11 C16 56.26(14)
C7 C11 C12 C13 -177.79(11)
C7 C11 C16 C15 177.61(11)
C8 C7 C9 C10 8.91(18)
C8 C7 C11 C12 -2.03(16)
C8 C7 C11 C16 179.92(11)
C9 C7 C11 C12 118.66(12)
C9 C7 C11 C16 -59.39(14)
C11 C7 C9 C10 -112.85(15)
C11 C12 C13 C14 0.23(19)
C12 C11 C16 C15 -0.53(18)
C12 C13 C14 C15 -0.6(2)
C13 C14 C15 C16 0.4(2)
C14 C15 C16 C11 0.2(2)
C16 C11 C12 C13 0.32(18)
